data_7128299
loop_
_publ_author_name
'Wang, Yali'
'Jiang, Haiyan'
'Liu, Xueling'
'Xu, Jun'
'Gao, Yan'
'Finney, Nathaniel S.'

_publ_section_title
;
 A palate of fluorescent corannulene derivatives: synthesis, spectroscopic
 properties, and bio-imaging application.
;
_journal_issue 47
_journal_name_full 'Chemical communications (Cambridge, England)'
_journal_page_first 5818
_journal_page_last 5821
_journal_paper_doi 10.1039/d1cc02307a
_journal_volume 57
_journal_year 2021
_chemical_formula_moiety 'C36 H23 N O2'
_chemical_formula_sum 'C36 H23 N O2'
_chemical_formula_weight 501.55
_space_group_crystal_system orthorhombic
_space_group_IT_number 61
_space_group_name_Hall '-P 2ac 2ab'
_space_group_name_H-M_alt 'P b c a'
_atom_sites_solution_hydrogens geom
_atom_sites_solution_primary dual
_audit_creation_date 2021-04-01
_audit_creation_method
;
Olex2 1.2-ac3
(compiled 2017.08.10 svn.r3458 for OlexSys, GUI svn.r5381)
;
_audit_update_record
;
2021-04-07 deposited with the CCDC.	2021-05-04 downloaded from the CCDC.
;
_cell_angle_alpha 90
_cell_angle_beta 90
_cell_angle_gamma 90
_cell_formula_units_Z 8
_cell_length_a 17.1874(5)
_cell_length_b 7.5058(3)
_cell_length_c 37.0743(18)
_cell_measurement_reflns_used 4601
_cell_measurement_temperature 100.00(10)
_cell_measurement_theta_max 75.2110
_cell_measurement_theta_min 3.4950
_cell_volume 4782.8(3)
_computing_cell_refinement 'CrysAlisPro 1.171.39.45g (Rigaku OD, 2018)'
_computing_data_collection 'CrysAlisPro 1.171.39.45g (Rigaku OD, 2018)'
_computing_data_reduction 'CrysAlisPro 1.171.39.45g (Rigaku OD, 2018)'
_computing_molecular_graphics 'Olex2 (Dolomanov et al., 2009)'
_computing_publication_material 'Olex2 (Dolomanov et al., 2009)'
_computing_structure_refinement 'ShelXL (Sheldrick, 2015)'
_computing_structure_solution 'ShelXT (Sheldrick, 2015)'
_diffrn_ambient_environment N~2~
_diffrn_ambient_temperature 100.00(10)
_diffrn_detector 'CCD plate'
_diffrn_detector_type HyPix
_diffrn_measured_fraction_theta_full 0.996
_diffrn_measured_fraction_theta_max 0.950
_diffrn_measurement_details
;
List of Runs (angles in degrees, time in seconds):

  # Type    Start    End  Width  t~exp~   \w     \q     \k     \f   Frames
#--------------------------------------------------------------------------
  1  \w    -61.00  29.00   0.50    1.75    --  -47.00  19.00-120.00  180
  2  \w     56.00 119.00   0.50    1.75    --   47.00  57.00-180.00  126
  3  \w     93.00 153.00   0.50    7.00    --  107.61  37.00  30.00  120
  4  \w     76.00 109.00   0.50    7.00    --  107.61 -99.00-150.00   66
  5  \w     35.00 104.00   0.50    7.00    --  107.61-125.00-177.00  138
  6  \w     38.00 102.00   0.50    7.00    --  107.61 -99.00   0.00  128
  7  \w     63.00  97.00   0.50    1.75    --   47.00-136.00  99.00   68
  8  \w   -145.00-118.00   0.50    7.00    -- -100.00-133.00 -81.00   54
  9  \w   -163.00 -93.00   0.50    7.00    -- -100.00  -6.00 -38.00  140
;
_diffrn_measurement_device 'four-circle diffractometer'
_diffrn_measurement_device_type 'ROD, Synergy Custom system, HyPix'
_diffrn_measurement_method '\w scans'
_diffrn_orient_matrix_type 'CrysAlisPro convention (1999,Acta A55,543-557)'
_diffrn_orient_matrix_UB_11 0.0042203000
_diffrn_orient_matrix_UB_12 -0.1523268000
_diffrn_orient_matrix_UB_13 -0.0278766000
_diffrn_orient_matrix_UB_21 0.0054302000
_diffrn_orient_matrix_UB_22 -0.1366224000
_diffrn_orient_matrix_UB_23 0.0308233000
_diffrn_orient_matrix_UB_31 -0.0893799000
_diffrn_orient_matrix_UB_32 -0.0152546000
_diffrn_orient_matrix_UB_33 0.0004729000
_diffrn_radiation_monochromator mirror
_diffrn_radiation_probe x-ray
_diffrn_radiation_type CuK\a
_diffrn_radiation_wavelength 1.54184
_diffrn_reflns_av_R_equivalents 0.0601
_diffrn_reflns_av_unetI/netI 0.0575
_diffrn_reflns_Laue_measured_fraction_full 0.996
_diffrn_reflns_Laue_measured_fraction_max 0.950
_diffrn_reflns_limit_h_max 14
_diffrn_reflns_limit_h_min -21
_diffrn_reflns_limit_k_max 9
_diffrn_reflns_limit_k_min -9
_diffrn_reflns_limit_l_max 46
_diffrn_reflns_limit_l_min -42
_diffrn_reflns_number 15372
_diffrn_reflns_point_group_measured_fraction_full 0.996
_diffrn_reflns_point_group_measured_fraction_max 0.950
_diffrn_reflns_theta_full 67.684
_diffrn_reflns_theta_max 76.522
_diffrn_reflns_theta_min 3.507
_diffrn_source 'Rotating-anode X-ray tube'
_diffrn_source_type 'Rigaku (Cu) X-ray Source'
_exptl_absorpt_coefficient_mu 0.674
_exptl_absorpt_correction_T_max 1.00000
_exptl_absorpt_correction_T_min 0.55388
_exptl_absorpt_correction_type multi-scan
_exptl_absorpt_process_details
;
CrysAlisPro 1.171.39.45g (Rigaku Oxford Diffraction, 2018)
Empirical absorption correction using spherical harmonics,
 implemented in SCALE3 ABSPACK scaling algorithm.
;
_exptl_crystal_colour colourless
_exptl_crystal_colour_primary colourless
_exptl_crystal_density_diffrn 1.393
_exptl_crystal_description needle
_exptl_crystal_F_000 2096
_exptl_crystal_size_max 0.3
_exptl_crystal_size_mid 0.2
_exptl_crystal_size_min 0.05
_refine_diff_density_max 0.365
_refine_diff_density_min -0.311
_refine_diff_density_rms 0.070
_refine_ls_extinction_method none
_refine_ls_goodness_of_fit_ref 1.049
_refine_ls_hydrogen_treatment constr
_refine_ls_matrix_type full
_refine_ls_number_parameters 353
_refine_ls_number_reflns 4783
_refine_ls_number_restraints 0
_refine_ls_restrained_S_all 1.049
_refine_ls_R_factor_all 0.0770
_refine_ls_R_factor_gt 0.0573
_refine_ls_shift/su_max 0.000
_refine_ls_shift/su_mean 0.000
_refine_ls_structure_factor_coef Fsqd
_refine_ls_weighting_details 'w=1/[\s^2^(Fo^2^)+(0.0880P)^2^+1.9456P] where P=(Fo^2^+2Fc^2^)/3'
_refine_ls_weighting_scheme calc
_refine_ls_wR_factor_gt 0.1464
_refine_ls_wR_factor_ref 0.1606
_reflns_Friedel_coverage 0.000
_reflns_number_gt 3629
_reflns_number_total 4783
_reflns_threshold_expression 'I > 2\s(I)'
_cod_data_source_file d1cc02307a2.cif
_cod_data_source_block nap-cor-yl
_cod_depositor_comments 'Adding full bibliography for 7128299--7128300.cif.'
_cod_database_code 7128299
_shelx_shelxl_version_number 2018/1
_shelx_space_group_comment
;
The symmetry employed for this shelxl refinement is uniquely defined
by the following loop, which should always be used as a source of
symmetry information in preference to the above space-group names.
They are only intended as comments.
;
_shelx_estimated_absorpt_t_max 0.967
_shelx_estimated_absorpt_t_min 0.823
_reflns_odcompleteness_completeness 99.73
_reflns_odcompleteness_iscentric 1
_reflns_odcompleteness_theta 66.49
_olex2_refinement_description
;
1. Fixed Uiso
 At 1.2 times of:
  All C(H) groups, All C(H,H) groups
 At 1.5 times of:
  All C(H,H,H) groups
2.a Secondary CH2 refined with riding coordinates:
 C32(H32A,H32B), C33(H33A,H33B), C35(H35A,H35B)
2.b Aromatic/amide H refined with riding coordinates:
 C2(H2), C8(H8), C12(H12), C15(H15), C17(H17), C22(H22), C23(H23), C25(H25),
 C26(H26), C27(H27), C29(H29), C30(H30), C31(H31), C34(H34)
2.c Idealised Me refined as rotating group:
 C36(H36A,H36B,H36C)
;
_olex2_submission_special_instructions 'No special instructions were received'
_oxdiff_exptl_absorpt_empirical_details
;
Empirical correction (ABSPACK) includes:
- Absorption correction using spherical harmonics
- Frame scaling
;
_oxdiff_exptl_absorpt_empirical_full_max 4.041
_oxdiff_exptl_absorpt_empirical_full_min 0.567

loop_
_space_group_symop_operation_xyz
'x, y, z'
'-x+1/2, -y, z+1/2'
'-x, y+1/2, -z+1/2'
'x+1/2, -y+1/2, -z'
'-x, -y, -z'
'x-1/2, y, -z-1/2'
'x, -y-1/2, z-1/2'
'-x-1/2, y-1/2, z'

loop_
_atom_site_label
_atom_site_type_symbol
_atom_site_fract_x
_atom_site_fract_y
_atom_site_fract_z
_atom_site_U_iso_or_equiv
_atom_site_adp_type
_atom_site_occupancy
_atom_site_site_symmetry_order
_atom_site_calc_flag
_atom_site_refinement_flags_posn
_atom_site_refinement_flags_adp
_atom_site_refinement_flags_occupancy
_atom_site_disorder_assembly
_atom_site_disorder_group
O2 O 0.52878(8) 0.9109(2) 0.43432(4) 0.0307(4) Uani 1 1 d . . . . .
O1 O 0.26885(8) 0.8220(2) 0.44869(5) 0.0346(4) Uani 1 1 d . . . . .
N1 N 0.39918(9) 0.8586(2) 0.44052(5) 0.0247(4) Uani 1 1 d . . . . .
C1 C 0.42651(11) 0.7172(3) 0.51038(6) 0.0223(4) Uani 1 1 d . . . . .
C2 C 0.56417(11) 0.7673(3) 0.50242(6) 0.0250(5) Uani 1 1 d . . . . .
H2 H 0.605318 0.809083 0.488496 0.030 Uiso 1 1 calc R . . . .
C3 C 0.48956(11) 0.7799(3) 0.48952(6) 0.0227(4) Uani 1 1 d . . . . .
C4 C 0.42273(11) 0.5864(3) 0.63032(6) 0.0236(4) Uani 1 1 d . . . . .
C5 C 0.44010(11) 0.6414(3) 0.54493(6) 0.0236(4) Uani 1 1 d . . . . .
C6 C 0.44359(10) 0.5700(3) 0.69566(6) 0.0252(4) Uani 1 1 d . . . . .
C7 C 0.34999(11) 0.7260(3) 0.49624(6) 0.0243(4) Uani 1 1 d . . . . .
C8 C 0.51827(11) 0.6301(3) 0.55697(6) 0.0250(4) Uani 1 1 d . . . . .
H8 H 0.528662 0.579433 0.579346 0.030 Uiso 1 1 calc R . . . .
C9 C 0.38456(11) 0.3018(3) 0.70531(7) 0.0274(5) Uani 1 1 d . . . . .
C10 C 0.39423(11) 0.3242(3) 0.66774(6) 0.0254(5) Uani 1 1 d . . . . .
C11 C 0.37541(11) 0.5725(3) 0.56492(6) 0.0248(4) Uani 1 1 d . . . . .
C12 C 0.43952(11) 0.7739(3) 0.63388(6) 0.0261(5) Uani 1 1 d . . . . .
H12 H 0.441893 0.844284 0.613259 0.031 Uiso 1 1 calc R . . . .
C13 C 0.44851(11) 0.7519(3) 0.70042(6) 0.0250(4) Uani 1 1 d . . . . .
C14 C 0.47606(11) 0.8547(3) 0.45306(6) 0.0244(4) Uani 1 1 d . . . . .
C15 C 0.57911(11) 0.6922(3) 0.53638(6) 0.0271(5) Uani 1 1 d . . . . .
H15 H 0.629872 0.684351 0.544923 0.032 Uiso 1 1 calc R . . . .
C16 C 0.34631(11) 0.2449(3) 0.64259(7) 0.0263(5) Uani 1 1 d . . . . .
C17 C 0.34814(12) 0.3271(3) 0.60784(6) 0.0267(5) Uani 1 1 d . . . . .
H17 H 0.323956 0.269029 0.588728 0.032 Uiso 1 1 calc R . . . .
C18 C 0.38447(11) 0.4907(3) 0.60109(6) 0.0256(5) Uani 1 1 d . . . . .
C19 C 0.41501(11) 0.4534(3) 0.72264(6) 0.0264(5) Uani 1 1 d . . . . .
C20 C 0.43095(11) 0.4897(3) 0.66172(6) 0.0254(5) Uani 1 1 d . . . . .
C21 C 0.33483(12) 0.8043(3) 0.46066(6) 0.0271(5) Uani 1 1 d . . . . .
C22 C 0.45230(11) 0.8524(3) 0.66750(6) 0.0265(5) Uani 1 1 d . . . . .
H22 H 0.463600 0.973484 0.668620 0.032 Uiso 1 1 calc R . . . .
C23 C 0.30227(11) 0.5777(3) 0.54938(6) 0.0268(5) Uani 1 1 d . . . . .
H23 H 0.260405 0.529166 0.561881 0.032 Uiso 1 1 calc R . . . .
C24 C 0.38986(12) 0.5110(3) 0.75587(6) 0.0294(5) Uani 1 1 d . . . . .
C25 C 0.28937(11) 0.6533(3) 0.51560(6) 0.0269(5) Uani 1 1 d . . . . .
H25 H 0.239373 0.654669 0.506013 0.032 Uiso 1 1 calc R . . . .
C26 C 0.43328(12) 0.8109(3) 0.73665(6) 0.0282(5) Uani 1 1 d . . . . .
H26 H 0.442072 0.929718 0.742474 0.034 Uiso 1 1 calc R . . . .
C27 C 0.40582(12) 0.6962(3) 0.76333(6) 0.0303(5) Uani 1 1 d . . . . .
H27 H 0.397575 0.739998 0.786477 0.036 Uiso 1 1 calc R . . . .
C28 C 0.32633(12) 0.1983(3) 0.72008(7) 0.0300(5) Uani 1 1 d . . . . .
C29 C 0.28328(12) 0.0942(3) 0.69415(7) 0.0315(5) Uani 1 1 d . . . . .
H29 H 0.248081 0.009496 0.702441 0.038 Uiso 1 1 calc R . . . .
C30 C 0.29266(12) 0.1164(3) 0.65735(7) 0.0311(5) Uani 1 1 d . . . . .
H30 H 0.263513 0.046344 0.641682 0.037 Uiso 1 1 calc R . . . .
C31 C 0.30942(13) 0.2379(3) 0.75714(7) 0.0321(5) Uani 1 1 d . . . . .
H31 H 0.276924 0.161957 0.770012 0.039 Uiso 1 1 calc R . . . .
C32 C 0.38572(12) 0.9265(3) 0.40387(6) 0.0290(5) Uani 1 1 d . . . . .
H32A H 0.422125 1.022273 0.398958 0.035 Uiso 1 1 calc R . . . .
H32B H 0.333522 0.975132 0.402370 0.035 Uiso 1 1 calc R . . . .
C33 C 0.39535(13) 0.7813(3) 0.37536(6) 0.0327(5) Uani 1 1 d . . . . .
H33A H 0.390176 0.835014 0.351685 0.039 Uiso 1 1 calc R . . . .
H33B H 0.447575 0.733064 0.377147 0.039 Uiso 1 1 calc R . . . .
C34 C 0.34015(13) 0.3864(3) 0.77433(7) 0.0328(5) Uani 1 1 d . . . . .
H34 H 0.328282 0.405974 0.798485 0.039 Uiso 1 1 calc R . . . .
C35 C 0.33729(13) 0.6281(3) 0.37836(7) 0.0329(5) Uani 1 1 d . . . . .
H35A H 0.342860 0.572842 0.401864 0.039 Uiso 1 1 calc R . . . .
H35B H 0.284969 0.675952 0.376779 0.039 Uiso 1 1 calc R . . . .
C36 C 0.34741(16) 0.4868(4) 0.34953(8) 0.0452(7) Uani 1 1 d . . . . .
H36A H 0.338533 0.538588 0.326210 0.068 Uiso 1 1 calc GR . . . .
H36B H 0.310767 0.392293 0.353506 0.068 Uiso 1 1 calc GR . . . .
H36C H 0.399343 0.440019 0.350603 0.068 Uiso 1 1 calc GR . . . .

loop_
_atom_site_aniso_label
_atom_site_aniso_U_11
_atom_site_aniso_U_22
_atom_site_aniso_U_33
_atom_site_aniso_U_23
_atom_site_aniso_U_13
_atom_site_aniso_U_12
O2 0.0192(7) 0.0327(9) 0.0402(9) 0.0012(7) 0.0057(6) -0.0014(6)
O1 0.0151(7) 0.0481(11) 0.0404(9) 0.0036(8) -0.0039(6) 0.0041(6)
N1 0.0178(8) 0.0251(9) 0.0311(10) -0.0001(8) 0.0019(7) 0.0001(7)
C1 0.0145(9) 0.0185(9) 0.0340(11) -0.0046(9) -0.0001(8) 0.0002(7)
C2 0.0149(9) 0.0221(10) 0.0381(12) -0.0054(9) 0.0042(8) -0.0017(8)
C3 0.0154(9) 0.0191(9) 0.0336(11) -0.0060(8) 0.0012(8) 0.0004(7)
C4 0.0139(8) 0.0219(10) 0.0351(12) 0.0002(9) 0.0024(7) 0.0001(7)
C5 0.0185(9) 0.0178(9) 0.0345(11) -0.0052(8) 0.0012(8) 0.0013(8)
C6 0.0120(8) 0.0235(10) 0.0402(12) 0.0017(9) -0.0022(8) -0.0004(7)
C7 0.0157(9) 0.0251(10) 0.0321(11) -0.0036(9) 0.0014(8) 0.0014(8)
C8 0.0189(9) 0.0208(10) 0.0353(12) -0.0031(9) -0.0023(8) 0.0022(8)
C9 0.0183(9) 0.0183(10) 0.0455(13) 0.0086(9) -0.0011(9) 0.0028(8)
C10 0.0156(9) 0.0202(10) 0.0405(12) 0.0001(9) 0.0001(8) 0.0041(7)
C11 0.0188(9) 0.0212(10) 0.0345(12) -0.0037(9) 0.0031(8) 0.0024(8)
C12 0.0185(9) 0.0232(10) 0.0368(12) 0.0044(9) 0.0009(8) -0.0024(8)
C13 0.0162(8) 0.0237(10) 0.0352(12) 0.0004(9) -0.0028(8) -0.0011(8)
C14 0.0149(9) 0.0200(10) 0.0382(12) -0.0053(9) 0.0037(8) 0.0010(7)
C15 0.0130(9) 0.0264(11) 0.0418(13) -0.0060(10) -0.0027(8) 0.0027(8)
C16 0.0197(9) 0.0188(10) 0.0404(13) -0.0005(9) 0.0004(8) 0.0016(8)
C17 0.0201(9) 0.0245(11) 0.0354(12) -0.0058(9) 0.0000(8) 0.0016(8)
C18 0.0160(9) 0.0237(11) 0.0370(12) -0.0007(9) 0.0024(8) 0.0012(8)
C19 0.0157(9) 0.0287(11) 0.0349(12) 0.0033(9) -0.0048(8) 0.0054(8)
C20 0.0142(8) 0.0238(10) 0.0383(12) 0.0016(9) 0.0030(8) 0.0021(8)
C21 0.0177(9) 0.0279(11) 0.0355(12) -0.0011(9) 0.0015(8) 0.0011(8)
C22 0.0168(9) 0.0216(10) 0.0412(12) -0.0012(9) -0.0017(8) -0.0023(8)
C23 0.0153(9) 0.0280(11) 0.0370(12) -0.0015(9) 0.0053(8) 0.0004(8)
C24 0.0196(9) 0.0313(12) 0.0373(13) 0.0051(10) -0.0054(8) 0.0029(8)
C25 0.0130(9) 0.0318(12) 0.0360(12) -0.0020(9) 0.0017(8) 0.0011(8)
C26 0.0205(9) 0.0257(11) 0.0384(12) -0.0046(10) -0.0066(8) -0.0002(8)
C27 0.0224(10) 0.0366(13) 0.0319(12) -0.0005(10) -0.0046(8) 0.0033(9)
C28 0.0236(10) 0.0243(11) 0.0420(13) 0.0093(10) -0.0019(9) 0.0034(9)
C29 0.0224(10) 0.0209(11) 0.0513(14) 0.0093(10) 0.0003(9) -0.0018(8)
C30 0.0220(10) 0.0208(10) 0.0504(14) -0.0008(10) -0.0032(9) -0.0018(8)
C31 0.0240(10) 0.0299(12) 0.0425(13) 0.0122(10) 0.0014(9) 0.0007(9)
C32 0.0229(10) 0.0300(12) 0.0342(12) 0.0034(10) -0.0007(8) -0.0009(9)
C33 0.0310(11) 0.0358(13) 0.0313(12) 0.0010(10) 0.0000(9) -0.0038(10)
C34 0.0264(10) 0.0371(13) 0.0349(12) 0.0093(10) -0.0005(9) 0.0046(9)
C35 0.0264(10) 0.0329(12) 0.0394(13) 0.0037(10) -0.0023(9) -0.0013(9)
C36 0.0447(14) 0.0450(15) 0.0458(15) -0.0060(13) 0.0026(11) -0.0189(12)

loop_
_atom_type_symbol
_atom_type_description
_atom_type_scat_dispersion_real
_atom_type_scat_dispersion_imag
_atom_type_scat_source
C C 0.0181 0.0091 'International Tables Vol C Tables 4.2.6.8 and 6.1.1.4'
H H 0.0000 0.0000 'International Tables Vol C Tables 4.2.6.8 and 6.1.1.4'
N N 0.0311 0.0180 'International Tables Vol C Tables 4.2.6.8 and 6.1.1.4'
O O 0.0492 0.0322 'International Tables Vol C Tables 4.2.6.8 and 6.1.1.4'

loop_
_geom_angle_atom_site_label_1
_geom_angle_atom_site_label_2
_geom_angle_atom_site_label_3
_geom_angle
_geom_angle_site_symmetry_1
_geom_angle_site_symmetry_3
_geom_angle_publ_flag
C14 N1 C32 117.56(17) . . ?
C21 N1 C14 124.31(19) . . ?
C21 N1 C32 118.13(17) . . ?
C3 C1 C5 120.06(18) . . ?
C3 C1 C7 119.6(2) . . ?
C7 C1 C5 120.30(19) . . ?
C3 C2 H2 119.6 . . ?
C3 C2 C15 120.76(19) . . ?
C15 C2 H2 119.6 . . ?
C1 C3 C14 120.37(17) . . ?
C2 C3 C1 120.2(2) . . ?
C2 C3 C14 119.37(19) . . ?
C12 C4 C18 129.7(2) . . ?
C20 C4 C12 114.6(2) . . ?
C20 C4 C18 114.48(19) . . ?
C1 C5 C11 118.90(18) . . ?
C8 C5 C1 117.61(19) . . ?
C8 C5 C11 123.4(2) . . ?
C13 C6 C19 122.8(2) . . ?
C13 C6 C20 123.1(2) . . ?
C20 C6 C19 108.18(19) . . ?
C1 C7 C21 121.04(19) . . ?
C25 C7 C1 119.4(2) . . ?
C25 C7 C21 119.51(18) . . ?
C5 C8 H8 119.2 . . ?
C15 C8 C5 121.7(2) . . ?
C15 C8 H8 119.2 . . ?
C19 C9 C10 108.07(19) . . ?
C28 C9 C10 122.9(2) . . ?
C28 C9 C19 122.9(2) . . ?
C16 C10 C9 123.0(2) . . ?
C16 C10 C20 122.7(2) . . ?
C20 C10 C9 108.3(2) . . ?
C5 C11 C18 122.39(18) . . ?
C23 C11 C5 118.7(2) . . ?
C23 C11 C18 118.92(19) . . ?
C4 C12 H12 119.2 . . ?
C22 C12 C4 121.7(2) . . ?
C22 C12 H12 119.2 . . ?
C6 C13 C22 114.5(2) . . ?
C6 C13 C26 114.4(2) . . ?
C22 C13 C26 129.8(2) . . ?
O2 C14 N1 120.3(2) . . ?
O2 C14 C3 122.37(18) . . ?
N1 C14 C3 117.28(17) . . ?
C2 C15 H15 120.2 . . ?
C8 C15 C2 119.65(18) . . ?
C8 C15 H15 120.2 . . ?
C10 C16 C17 114.22(19) . . ?
C10 C16 C30 114.4(2) . . ?
C17 C16 C30 130.2(2) . . ?
C16 C17 H17 118.3 . . ?
C18 C17 C16 123.3(2) . . ?
C18 C17 H17 118.3 . . ?
C4 C18 C11 121.05(19) . . ?
C17 C18 C4 120.1(2) . . ?
C17 C18 C11 118.5(2) . . ?
C9 C19 C6 107.8(2) . . ?
C24 C19 C6 123.2(2) . . ?
C24 C19 C9 123.1(2) . . ?
C4 C20 C6 122.9(2) . . ?
C4 C20 C10 123.4(2) . . ?
C10 C20 C6 107.69(19) . . ?
O1 C21 N1 120.5(2) . . ?
O1 C21 C7 122.25(19) . . ?
N1 C21 C7 117.23(18) . . ?
C12 C22 C13 122.0(2) . . ?
C12 C22 H22 119.0 . . ?
C13 C22 H22 119.0 . . ?
C11 C23 H23 119.0 . . ?
C11 C23 C25 122.04(19) . . ?
C25 C23 H23 119.0 . . ?
C19 C24 C27 114.5(2) . . ?
C19 C24 C34 114.1(2) . . ?
C34 C24 C27 130.3(2) . . ?
C7 C25 C23 120.63(19) . . ?
C7 C25 H25 119.7 . . ?
C23 C25 H25 119.7 . . ?
C13 C26 H26 118.9 . . ?
C27 C26 C13 122.3(2) . . ?
C27 C26 H26 118.9 . . ?
C24 C27 H27 119.2 . . ?
C26 C27 C24 121.6(2) . . ?
C26 C27 H27 119.2 . . ?
C9 C28 C29 114.3(2) . . ?
C9 C28 C31 114.2(2) . . ?
C31 C28 C29 130.3(2) . . ?
C28 C29 H29 118.9 . . ?
C30 C29 C28 122.2(2) . . ?
C30 C29 H29 118.9 . . ?
C16 C30 H30 119.0 . . ?
C29 C30 C16 121.9(2) . . ?
C29 C30 H30 119.0 . . ?
C28 C31 H31 119.0 . . ?
C34 C31 C28 121.9(2) . . ?
C34 C31 H31 119.0 . . ?
N1 C32 H32A 109.2 . . ?
N1 C32 H32B 109.2 . . ?
N1 C32 C33 112.02(19) . . ?
H32A C32 H32B 107.9 . . ?
C33 C32 H32A 109.2 . . ?
C33 C32 H32B 109.2 . . ?
C32 C33 H33A 108.6 . . ?
C32 C33 H33B 108.6 . . ?
H33A C33 H33B 107.6 . . ?
C35 C33 C32 114.60(19) . . ?
C35 C33 H33A 108.6 . . ?
C35 C33 H33B 108.6 . . ?
C24 C34 H34 119.0 . . ?
C31 C34 C24 121.9(2) . . ?
C31 C34 H34 119.0 . . ?
C33 C35 H35A 108.8 . . ?
C33 C35 H35B 108.8 . . ?
H35A C35 H35B 107.7 . . ?
C36 C35 C33 113.6(2) . . ?
C36 C35 H35A 108.8 . . ?
C36 C35 H35B 108.8 . . ?
C35 C36 H36A 109.5 . . ?
C35 C36 H36B 109.5 . . ?
C35 C36 H36C 109.5 . . ?
H36A C36 H36B 109.5 . . ?
H36A C36 H36C 109.5 . . ?
H36B C36 H36C 109.5 . . ?

loop_
_geom_bond_atom_site_label_1
_geom_bond_atom_site_label_2
_geom_bond_distance
_geom_bond_site_symmetry_2
_geom_bond_publ_flag
O2 C14 1.217(3) . ?
O1 C21 1.225(3) . ?
N1 C14 1.401(3) . ?
N1 C21 1.395(3) . ?
N1 C32 1.470(3) . ?
C1 C3 1.412(3) . ?
C1 C5 1.421(3) . ?
C1 C7 1.417(3) . ?
C2 H2 0.9300 . ?
C2 C3 1.372(3) . ?
C2 C15 1.403(3) . ?
C3 C14 1.482(3) . ?
C4 C12 1.443(3) . ?
C4 C18 1.457(3) . ?
C4 C20 1.379(3) . ?
C5 C8 1.418(3) . ?
C5 C11 1.433(3) . ?
C6 C13 1.379(3) . ?
C6 C19 1.417(3) . ?
C6 C20 1.412(3) . ?
C7 C21 1.467(3) . ?
C7 C25 1.378(3) . ?
C8 H8 0.9300 . ?
C8 C15 1.376(3) . ?
C9 C10 1.413(3) . ?
C9 C19 1.408(3) . ?
C9 C28 1.381(3) . ?
C10 C16 1.379(3) . ?
C10 C20 1.411(3) . ?
C11 C18 1.483(3) . ?
C11 C23 1.383(3) . ?
C12 H12 0.9300 . ?
C12 C22 1.396(3) . ?
C13 C22 1.436(3) . ?
C13 C26 1.438(3) . ?
C15 H15 0.9300 . ?
C16 C17 1.429(3) . ?
C16 C30 1.442(3) . ?
C17 H17 0.9300 . ?
C17 C18 1.400(3) . ?
C19 C24 1.375(3) . ?
C22 H22 0.9300 . ?
C23 H23 0.9300 . ?
C23 C25 1.393(3) . ?
C24 C27 1.444(3) . ?
C24 C34 1.440(3) . ?
C25 H25 0.9300 . ?
C26 H26 0.9300 . ?
C26 C27 1.394(3) . ?
C27 H27 0.9300 . ?
C28 C29 1.443(3) . ?
C28 C31 1.436(3) . ?
C29 H29 0.9300 . ?
C29 C30 1.384(4) . ?
C30 H30 0.9300 . ?
C31 H31 0.9300 . ?
C31 C34 1.388(4) . ?
C32 H32A 0.9700 . ?
C32 H32B 0.9700 . ?
C32 C33 1.528(3) . ?
C33 H33A 0.9700 . ?
C33 H33B 0.9700 . ?
C33 C35 1.526(3) . ?
C34 H34 0.9300 . ?
C35 H35A 0.9700 . ?
C35 H35B 0.9700 . ?
C35 C36 1.516(4) . ?
C36 H36A 0.9600 . ?
C36 H36B 0.9600 . ?
C36 H36C 0.9600 . ?
